data_7061779
loop_
_publ_author_name
'Goncharova, Irina K.'
'Ulianova, Eva A.'
'Novikov, Roman A.'
'Volodin, Alexander D.'
'Korlyukov, Alexander A.'
'Arzumanyan, Ashot V.'

_publ_section_title
;
 Siloxane-containing derivatives of benzoic acid: chemical transformation
 of the carboxyl group
;
_journal_issue 37
_journal_name_full 'New Journal of Chemistry'
_journal_page_first 18041
_journal_page_last 18047
_journal_paper_doi 10.1039/D2NJ03872B
_journal_volume 46
_journal_year 2022
_chemical_formula_moiety 'C15 H23 N O2 Si2'
_chemical_formula_sum 'C15 H23 N O2 Si2'
_chemical_formula_weight 305.52
_space_group_crystal_system monoclinic
_space_group_IT_number 14
_space_group_name_Hall '-P 2ybc'
_space_group_name_H-M_alt 'P 1 21/c 1'
_atom_sites_solution_hydrogens geom
_atom_sites_solution_primary dual
_audit_creation_date 2022-06-15
_audit_creation_method
;
Olex2 1.5
(compiled 2022.04.07 svn.rca3783a0 for OlexSys, GUI svn.r6498)
;
_audit_update_record
;
2022-08-27 deposited with the CCDC.	2022-09-02 downloaded from the CCDC.
;
_cell_angle_alpha 90
_cell_angle_beta 90.485(10)
_cell_angle_gamma 90
_cell_formula_units_Z 4
_cell_length_a 17.612(2)
_cell_length_b 10.8605(14)
_cell_length_c 9.0964(12)
_cell_measurement_reflns_used 3358
_cell_measurement_temperature 100
_cell_measurement_theta_max 25.807
_cell_measurement_theta_min 2.203
_cell_volume 1739.9(4)
_computing_cell_refinement 'SAINT V8.40A (Bruker, 2019)'
_computing_data_collection 'APEX3 v2019.11-0 (Bruker, 2019)'
_computing_data_reduction 'SAINT V8.40A (Bruker, 2019)'
_computing_molecular_graphics 'Olex2 1.5 (Dolomanov et al., 2009)'
_computing_publication_material 'Olex2 1.5 (Dolomanov et al., 2009)'
_computing_structure_refinement 'XL  (Sheldrick, 2008)'
_computing_structure_solution 'SHELXT 2014/5 (Sheldrick, 2014)'
_diffrn_ambient_temperature 100
_diffrn_detector_area_resol_mean 8
_diffrn_measured_fraction_theta_full 0.999
_diffrn_measured_fraction_theta_max 0.982
_diffrn_measurement_device_type 'APEX QUEST'
_diffrn_measurement_method '\f and \w scans'
_diffrn_radiation_monochromator graphite
_diffrn_radiation_type MoK\a
_diffrn_radiation_wavelength 0.71073
_diffrn_reflns_av_R_equivalents 0.1222
_diffrn_reflns_av_unetI/netI 0.1003
_diffrn_reflns_Laue_measured_fraction_full 0.999
_diffrn_reflns_Laue_measured_fraction_max 0.982
_diffrn_reflns_limit_h_max 21
_diffrn_reflns_limit_h_min -20
_diffrn_reflns_limit_k_max 13
_diffrn_reflns_limit_k_min -12
_diffrn_reflns_limit_l_max 11
_diffrn_reflns_limit_l_min -8
_diffrn_reflns_number 17232
_diffrn_reflns_point_group_measured_fraction_full 0.999
_diffrn_reflns_point_group_measured_fraction_max 0.982
_diffrn_reflns_theta_full 25.242
_diffrn_reflns_theta_max 26.294
_diffrn_reflns_theta_min 2.203
_diffrn_source 'sealed tube'
_diffrn_source_current 1.4
_diffrn_source_power 0.07
_diffrn_source_voltage 50.0
_diffrn_standards_number 0
_exptl_absorpt_coefficient_mu 0.205
_exptl_absorpt_correction_T_max 0.7453
_exptl_absorpt_correction_T_min 0.5637
_exptl_absorpt_correction_type multi-scan
_exptl_absorpt_process_details
;
SADABS-2016/2 (Bruker,2016/2) was used for absorption correction.
wR2(int) was 0.1322 before and 0.0736 after correction.
The Ratio of minimum to maximum transmission is 0.7563.
The \l/2 correction factor is Not present.
;
_exptl_crystal_colour colourless
_exptl_crystal_colour_primary colourless
_exptl_crystal_density_diffrn 1.166
_exptl_crystal_description block
_exptl_crystal_F_000 656
_exptl_crystal_size_max 0.32
_exptl_crystal_size_mid 0.11
_exptl_crystal_size_min 0.06
_refine_diff_density_max 0.382
_refine_diff_density_min -0.356
_refine_diff_density_rms 0.083
_refine_ls_extinction_method none
_refine_ls_goodness_of_fit_ref 1.085
_refine_ls_hydrogen_treatment constr
_refine_ls_matrix_type full
_refine_ls_number_parameters 186
_refine_ls_number_reflns 3480
_refine_ls_number_restraints 0
_refine_ls_restrained_S_all 1.085
_refine_ls_R_factor_all 0.1295
_refine_ls_R_factor_gt 0.0786
_refine_ls_shift/su_max 0.000
_refine_ls_shift/su_mean 0.000
_refine_ls_structure_factor_coef Fsqd
_refine_ls_weighting_details 'w=1/[\s^2^(Fo^2^)+(0.0100P)^2^+6.4056P] where P=(Fo^2^+2Fc^2^)/3'
_refine_ls_weighting_scheme calc
_refine_ls_wR_factor_gt 0.1485
_refine_ls_wR_factor_ref 0.1662
_reflns_Friedel_coverage 0.000
_reflns_number_gt 2292
_reflns_number_total 3480
_reflns_threshold_expression 'I > 2\s(I)'
_cod_data_source_file d2nj03872b4.cif
_cod_data_source_block ae1552
_cod_depositor_comments 'Adding full bibliography for 7061778--7061786.cif.'
_cod_database_code 7061779
_shelxl_version_number 2014/6
_shelx_space_group_comment
;
The symmetry employed for this shelxl refinement is uniquely defined
by the following loop, which should always be used as a source of
symmetry information in preference to the above space-group names.
They are only intended as comments.
;
_shelx_estimated_absorpt_t_max 0.988
_shelx_estimated_absorpt_t_min 0.937
_olex2_refinement_description
;
1. Fixed Uiso
 At 1.2 times of:
  All C(H) groups, All C(H,H) groups, All N(H) groups
 At 1.5 times of:
  All C(H,H,H) groups
2.a Secondary CH2 refined with riding coordinates:
 C13(H13A,H13B)
2.b Aromatic/amide H refined with riding coordinates:
 N1(H1), C8(H8), C10(H10), C11(H11), C7(H7)
2.c Idealised Me refined as rotating group:
 C2(H2A,H2B,H2C), C4(H4A,H4B,H4C), C3(H3A,H3B,H3C), C1(H1A,H1B,H1C), C5(H5A,
 H5B,H5C)
2.d :
 C15(H15)
;
_olex2_submission_special_instructions 'No special instructions were received'

loop_
_space_group_symop_operation_xyz
'x, y, z'
'-x, y+1/2, -z+1/2'
'-x, -y, -z'
'x, -y-1/2, z-1/2'

loop_
_atom_site_label
_atom_site_type_symbol
_atom_site_fract_x
_atom_site_fract_y
_atom_site_fract_z
_atom_site_U_iso_or_equiv
_atom_site_adp_type
_atom_site_occupancy
_atom_site_site_symmetry_order
_atom_site_calc_flag
_atom_site_refinement_flags_posn
_atom_site_refinement_flags_adp
_atom_site_refinement_flags_occupancy
_atom_site_disorder_assembly
_atom_site_disorder_group
Si1 Si 0.82905(8) 0.54853(12) 0.28027(13) 0.0242(3) Uani 1 1 d . . . . .
Si2 Si 0.87294(8) 0.40772(12) 0.57223(13) 0.0246(3) Uani 1 1 d . . . . .
O2 O 0.52110(19) 0.3495(3) -0.1258(3) 0.0246(8) Uani 1 1 d . . . . .
O1 O 0.86537(19) 0.4535(3) 0.4009(3) 0.0289(8) Uani 1 1 d . . . . .
N1 N 0.4863(2) 0.2744(3) 0.0944(4) 0.0229(9) Uani 1 1 d . . . . .
H1 H 0.4998 0.2578 0.1856 0.027 Uiso 1 1 calc R U . . .
C12 C 0.5349(3) 0.3330(4) 0.0072(4) 0.0196(10) Uani 1 1 d . . . . .
C9 C 0.6069(3) 0.3794(4) 0.0758(4) 0.0197(10) Uani 1 1 d . . . . .
C8 C 0.6677(3) 0.4073(4) -0.0146(5) 0.0259(11) Uani 1 1 d . . . . .
H8 H 0.6637 0.3930 -0.1174 0.031 Uiso 1 1 calc R U . . .
C10 C 0.6132(3) 0.4022(4) 0.2260(4) 0.0242(10) Uani 1 1 d . . . . .
H10 H 0.5718 0.3850 0.2891 0.029 Uiso 1 1 calc R U . . .
C11 C 0.6802(3) 0.4502(4) 0.2832(4) 0.0255(11) Uani 1 1 d . . . . .
H11 H 0.6838 0.4648 0.3860 0.031 Uiso 1 1 calc R U . . .
C13 C 0.4119(3) 0.2376(4) 0.0420(4) 0.0247(11) Uani 1 1 d . . . . .
H13A H 0.3878 0.3079 -0.0094 0.030 Uiso 1 1 calc R U . . .
H13B H 0.3799 0.2162 0.1272 0.030 Uiso 1 1 calc R U . . .
C6 C 0.7427(3) 0.4781(4) 0.1948(4) 0.0226(11) Uani 1 1 d . . . . .
C7 C 0.7343(3) 0.4559(4) 0.0441(5) 0.0252(11) Uani 1 1 d . . . . .
H7 H 0.7751 0.4744 -0.0197 0.030 Uiso 1 1 calc R U . . .
C14 C 0.4148(3) 0.1306(4) -0.0597(4) 0.0235(11) Uani 1 1 d . . . . .
C15 C 0.4197(3) 0.0468(5) -0.1390(5) 0.0287(11) Uani 1 1 d . . . . .
H15 H 0.4237 -0.0215 -0.2037 0.034 Uiso 1 1 calc R U . . .
C2 C 0.9025(3) 0.5818(5) 0.1421(5) 0.0315(12) Uani 1 1 d . . . . .
H2A H 0.9441 0.6280 0.1884 0.047 Uiso 1 1 calc R U . . .
H2B H 0.8802 0.6308 0.0622 0.047 Uiso 1 1 calc R U . . .
H2C H 0.9221 0.5043 0.1024 0.047 Uiso 1 1 calc R U . . .
C4 C 0.7779(3) 0.3724(5) 0.6478(5) 0.0345(13) Uani 1 1 d . . . . .
H4A H 0.7480 0.4483 0.6538 0.052 Uiso 1 1 calc R U . . .
H4B H 0.7837 0.3368 0.7462 0.052 Uiso 1 1 calc R U . . .
H4C H 0.7518 0.3135 0.5833 0.052 Uiso 1 1 calc R U . . .
C3 C 0.9182(3) 0.5307(5) 0.6842(5) 0.0338(12) Uani 1 1 d . . . . .
H3A H 0.9699 0.5451 0.6494 0.051 Uiso 1 1 calc R U . . .
H3B H 0.9199 0.5052 0.7876 0.051 Uiso 1 1 calc R U . . .
H3C H 0.8886 0.6068 0.6749 0.051 Uiso 1 1 calc R U . . .
C1 C 0.7992(3) 0.6931(5) 0.3727(6) 0.0444(15) Uani 1 1 d . . . . .
H1A H 0.7657 0.6733 0.4548 0.067 Uiso 1 1 calc R U . . .
H1B H 0.7720 0.7456 0.3021 0.067 Uiso 1 1 calc R U . . .
H1C H 0.8441 0.7368 0.4098 0.067 Uiso 1 1 calc R U . . .
C5 C 0.9321(3) 0.2673(5) 0.5700(5) 0.0390(14) Uani 1 1 d . . . . .
H5A H 0.9127 0.2105 0.4950 0.058 Uiso 1 1 calc R U . . .
H5B H 0.9305 0.2275 0.6666 0.058 Uiso 1 1 calc R U . . .
H5C H 0.9847 0.2895 0.5473 0.058 Uiso 1 1 calc R U . . .

loop_
_atom_site_aniso_label
_atom_site_aniso_U_11
_atom_site_aniso_U_22
_atom_site_aniso_U_33
_atom_site_aniso_U_23
_atom_site_aniso_U_13
_atom_site_aniso_U_12
Si1 0.0298(8) 0.0238(6) 0.0189(6) -0.0020(5) 0.0021(5) -0.0027(6)
Si2 0.0336(9) 0.0278(7) 0.0124(5) 0.0003(5) 0.0053(5) -0.0015(6)
O2 0.037(2) 0.0266(17) 0.0107(14) 0.0009(12) 0.0031(14) -0.0012(15)
O1 0.032(2) 0.0378(19) 0.0173(15) 0.0008(14) 0.0033(14) -0.0021(17)
N1 0.028(3) 0.031(2) 0.0102(16) -0.0019(15) 0.0025(16) -0.0066(18)
C12 0.028(3) 0.020(2) 0.011(2) -0.0034(16) 0.0051(19) 0.0017(19)
C9 0.024(3) 0.020(2) 0.015(2) -0.0003(17) 0.0009(18) -0.0013(19)
C8 0.033(3) 0.031(3) 0.013(2) 0.0033(18) 0.004(2) -0.004(2)
C10 0.024(3) 0.035(3) 0.0138(19) -0.0010(19) 0.0063(19) 0.001(2)
C11 0.035(3) 0.029(2) 0.0123(19) -0.0060(18) 0.000(2) -0.001(2)
C13 0.024(3) 0.037(3) 0.014(2) -0.0029(19) 0.0034(19) -0.005(2)
C6 0.031(3) 0.020(2) 0.016(2) -0.0012(17) 0.005(2) 0.000(2)
C7 0.026(3) 0.032(2) 0.018(2) 0.0030(19) 0.004(2) 0.001(2)
C14 0.023(3) 0.033(3) 0.015(2) 0.0022(19) 0.0052(19) -0.005(2)
C15 0.035(3) 0.034(3) 0.018(2) -0.004(2) 0.005(2) -0.007(2)
C2 0.034(3) 0.036(3) 0.024(2) 0.013(2) -0.002(2) -0.007(2)
C4 0.043(4) 0.037(3) 0.024(2) 0.001(2) 0.009(2) -0.001(3)
C3 0.039(3) 0.038(3) 0.024(2) -0.002(2) 0.000(2) 0.000(3)
C1 0.036(4) 0.038(3) 0.059(4) -0.020(3) -0.005(3) 0.001(3)
C5 0.051(4) 0.040(3) 0.026(3) 0.004(2) 0.008(3) 0.002(3)

loop_
_atom_type_symbol
_atom_type_description
_atom_type_scat_dispersion_real
_atom_type_scat_dispersion_imag
_atom_type_scat_source
C C 0.0033 0.0016 'International Tables Vol C Tables 4.2.6.8 and 6.1.1.4'
H H 0.0000 0.0000 'International Tables Vol C Tables 4.2.6.8 and 6.1.1.4'
N N 0.0061 0.0033 'International Tables Vol C Tables 4.2.6.8 and 6.1.1.4'
O O 0.0106 0.0060 'International Tables Vol C Tables 4.2.6.8 and 6.1.1.4'
Si Si 0.0817 0.0704 'International Tables Vol C Tables 4.2.6.8 and 6.1.1.4'

loop_
_geom_angle_atom_site_label_1
_geom_angle_atom_site_label_2
_geom_angle_atom_site_label_3
_geom_angle
_geom_angle_site_symmetry_1
_geom_angle_site_symmetry_3
_geom_angle_publ_flag
O1 Si1 C6 109.53(19) . . ?
O1 Si1 C2 108.0(2) . . ?
O1 Si1 C1 109.9(2) . . ?
C2 Si1 C6 111.7(2) . . ?
C2 Si1 C1 110.2(3) . . ?
C1 Si1 C6 107.6(2) . . ?
O1 Si2 C4 110.4(2) . . ?
O1 Si2 C3 109.5(2) . . ?
O1 Si2 C5 106.3(2) . . ?
C4 Si2 C3 109.3(2) . . ?
C5 Si2 C4 110.1(2) . . ?
C5 Si2 C3 111.1(3) . . ?
Si1 O1 Si2 149.1(2) . . ?
C12 N1 H1 119.3 . . ?
C12 N1 C13 121.3(4) . . ?
C13 N1 H1 119.3 . . ?
O2 C12 N1 121.7(4) . . ?
O2 C12 C9 121.0(4) . . ?
N1 C12 C9 117.3(4) . . ?
C8 C9 C12 118.8(4) . . ?
C8 C9 C10 119.1(4) . . ?
C10 C9 C12 122.0(4) . . ?
C9 C8 H8 119.7 . . ?
C7 C8 C9 120.5(4) . . ?
C7 C8 H8 119.7 . . ?
C9 C10 H10 120.1 . . ?
C11 C10 C9 119.7(4) . . ?
C11 C10 H10 120.1 . . ?
C10 C11 H11 118.8 . . ?
C10 C11 C6 122.4(4) . . ?
C6 C11 H11 118.8 . . ?
N1 C13 H13A 109.1 . . ?
N1 C13 H13B 109.1 . . ?
N1 C13 C14 112.7(4) . . ?
H13A C13 H13B 107.8 . . ?
C14 C13 H13A 109.1 . . ?
C14 C13 H13B 109.1 . . ?
C11 C6 Si1 119.4(3) . . ?
C7 C6 Si1 124.0(4) . . ?
C7 C6 C11 116.5(4) . . ?
C8 C7 C6 121.7(4) . . ?
C8 C7 H7 119.2 . . ?
C6 C7 H7 119.2 . . ?
C15 C14 C13 177.7(5) . . ?
C14 C15 H15 180.0 . . ?
Si1 C2 H2A 109.5 . . ?
Si1 C2 H2B 109.5 . . ?
Si1 C2 H2C 109.5 . . ?
H2A C2 H2B 109.5 . . ?
H2A C2 H2C 109.5 . . ?
H2B C2 H2C 109.5 . . ?
Si2 C4 H4A 109.5 . . ?
Si2 C4 H4B 109.5 . . ?
Si2 C4 H4C 109.5 . . ?
H4A C4 H4B 109.5 . . ?
H4A C4 H4C 109.5 . . ?
H4B C4 H4C 109.5 . . ?
Si2 C3 H3A 109.5 . . ?
Si2 C3 H3B 109.5 . . ?
Si2 C3 H3C 109.5 . . ?
H3A C3 H3B 109.5 . . ?
H3A C3 H3C 109.5 . . ?
H3B C3 H3C 109.5 . . ?
Si1 C1 H1A 109.5 . . ?
Si1 C1 H1B 109.5 . . ?
Si1 C1 H1C 109.5 . . ?
H1A C1 H1B 109.5 . . ?
H1A C1 H1C 109.5 . . ?
H1B C1 H1C 109.5 . . ?
Si2 C5 H5A 109.5 . . ?
Si2 C5 H5B 109.5 . . ?
Si2 C5 H5C 109.5 . . ?
H5A C5 H5B 109.5 . . ?
H5A C5 H5C 109.5 . . ?
H5B C5 H5C 109.5 . . ?

loop_
_geom_bond_atom_site_label_1
_geom_bond_atom_site_label_2
_geom_bond_distance
_geom_bond_site_symmetry_2
_geom_bond_publ_flag
Si1 O1 1.633(3) . ?
Si1 C6 1.865(5) . ?
Si1 C2 1.847(5) . ?
Si1 C1 1.859(5) . ?
Si2 O1 1.640(3) . ?
Si2 C4 1.855(5) . ?
Si2 C3 1.856(5) . ?
Si2 C5 1.847(5) . ?
O2 C12 1.245(5) . ?
N1 H1 0.8800 . ?
N1 C12 1.333(5) . ?
N1 C13 1.447(6) . ?
C12 C9 1.496(6) . ?
C9 C8 1.390(6) . ?
C9 C10 1.392(5) . ?
C8 H8 0.9500 . ?
C8 C7 1.388(7) . ?
C10 H10 0.9500 . ?
C10 C11 1.386(7) . ?
C11 H11 0.9500 . ?
C11 C6 1.403(6) . ?
C13 H13A 0.9900 . ?
C13 H13B 0.9900 . ?
C13 C14 1.486(6) . ?
C6 C7 1.399(6) . ?
C7 H7 0.9500 . ?
C14 C15 1.164(6) . ?
C15 H15 0.9500 . ?
C2 H2A 0.9800 . ?
C2 H2B 0.9800 . ?
C2 H2C 0.9800 . ?
C4 H4A 0.9800 . ?
C4 H4B 0.9800 . ?
C4 H4C 0.9800 . ?
C3 H3A 0.9800 . ?
C3 H3B 0.9800 . ?
C3 H3C 0.9800 . ?
C1 H1A 0.9800 . ?
C1 H1B 0.9800 . ?
C1 H1C 0.9800 . ?
C5 H5A 0.9800 . ?
C5 H5B 0.9800 . ?
C5 H5C 0.9800 . ?

loop_
_geom_torsion_atom_site_label_1
_geom_torsion_atom_site_label_2
_geom_torsion_atom_site_label_3
_geom_torsion_atom_site_label_4
_geom_torsion
_geom_torsion_site_symmetry_1
_geom_torsion_site_symmetry_2
_geom_torsion_site_symmetry_3
_geom_torsion_site_symmetry_4
_geom_torsion_publ_flag
Si1 C6 C7 C8 -177.6(4) . . . . ?
O2 C12 C9 C8 -19.2(6) . . . . ?
O2 C12 C9 C10 156.9(4) . . . . ?
O1 Si1 C6 C11 62.4(4) . . . . ?
O1 Si1 C6 C7 -120.8(4) . . . . ?
N1 C12 C9 C8 161.1(4) . . . . ?
N1 C12 C9 C10 -22.7(6) . . . . ?
C12 N1 C13 C14 73.6(5) . . . . ?
C12 C9 C8 C7 177.1(4) . . . . ?
C12 C9 C10 C11 -177.2(4) . . . . ?
C9 C8 C7 C6 0.1(7) . . . . ?
C9 C10 C11 C6 0.4(7) . . . . ?
C8 C9 C10 C11 -1.1(7) . . . . ?
C10 C9 C8 C7 0.8(7) . . . . ?
C10 C11 C6 Si1 177.5(4) . . . . ?
C10 C11 C6 C7 0.5(7) . . . . ?
C11 C6 C7 C8 -0.7(7) . . . . ?
C13 N1 C12 O2 -6.1(7) . . . . ?
C13 N1 C12 C9 173.5(4) . . . . ?
C6 Si1 O1 Si2 -95.2(5) . . . . ?
C2 Si1 O1 Si2 142.9(4) . . . . ?
C2 Si1 C6 C11 -178.0(4) . . . . ?
C2 Si1 C6 C7 -1.3(5) . . . . ?
C4 Si2 O1 Si1 56.0(5) . . . . ?
C3 Si2 O1 Si1 -64.4(5) . . . . ?
C1 Si1 O1 Si2 22.7(5) . . . . ?
C1 Si1 C6 C11 -57.0(4) . . . . ?
C1 Si1 C6 C7 119.7(4) . . . . ?
C5 Si2 O1 Si1 175.4(4) . . . . ?
